data_4117580
loop_
_publ_author_name
'Yuanjing Cui'
'Hui Xu'
'Yanfeng Yue'
'Zhiyong Guo'
'Jiancan Yu'
'Zhenxia Chen'
'Junkuo Gao'
'Yu Yang'
'Guodong Qian'
'Banglin Chen'

_publ_section_title
;
 A Luminescent Mixed-Lanthanide Metal-Organic Framework Thermometer
;
_journal_name_full 'Journal of the American Chemical Society'
_journal_page_first 3979
_journal_page_last 3982
_journal_paper_doi 10.1021/ja2108036
_journal_volume 134
_journal_year 2012
_chemical_formula_sum 'C33 H41 N O24 Tb2'
_chemical_formula_weight 1153.51
_space_group_IT_number 14
_symmetry_cell_setting monoclinic
_symmetry_space_group_name_Hall '-P 2ybc'
_symmetry_space_group_name_H-M 'P 1 21/c 1'
_atom_sites_solution_hydrogens geom
_atom_sites_solution_primary direct
_atom_sites_solution_secondary difmap
_audit_creation_method SHELXL-97
_audit_update_record
;
2011-11-09 # Formatted by publCIF
;
_cell_angle_alpha 90.00
_cell_angle_beta 104.274(2)
_cell_angle_gamma 90.00
_cell_formula_units_Z 4
_cell_length_a 9.9094(12)
_cell_length_b 20.885(3)
_cell_length_c 19.509(2)
_cell_measurement_reflns_used 9707
_cell_measurement_temperature 296(2)
_cell_measurement_theta_max 27.50
_cell_measurement_theta_min 2.58
_cell_volume 3912.9(8)
_computing_cell_refinement 'Bruker SAINT'
_computing_data_collection 'Bruker APEX2'
_computing_data_reduction 'Bruker SAINT'
_computing_molecular_graphics 'Bruker SHELXTL'
_computing_publication_material 'Bruker SHELXTL'
_computing_structure_refinement 'SHELXL-97 (Sheldrick, 2008)'
_computing_structure_solution 'SHELXS-97 (Sheldrick, 2008)'
_diffrn_ambient_temperature 296(2)
_diffrn_measured_fraction_theta_full 0.997
_diffrn_measured_fraction_theta_max 0.997
_diffrn_measurement_device_type 'Bruker APEX-II CCD'
_diffrn_measurement_method '\f and \w scans'
_diffrn_radiation_monochromator graphite
_diffrn_radiation_source 'fine-focus sealed tube'
_diffrn_radiation_type MoK\a
_diffrn_radiation_wavelength 0.71073
_diffrn_reflns_av_R_equivalents 0.0234
_diffrn_reflns_av_sigmaI/netI 0.0241
_diffrn_reflns_limit_h_max 12
_diffrn_reflns_limit_h_min -12
_diffrn_reflns_limit_k_max 26
_diffrn_reflns_limit_k_min -27
_diffrn_reflns_limit_l_max 25
_diffrn_reflns_limit_l_min -25
_diffrn_reflns_number 27733
_diffrn_reflns_theta_full 27.50
_diffrn_reflns_theta_max 27.50
_diffrn_reflns_theta_min 1.45
_exptl_absorpt_coefficient_mu 3.681
_exptl_absorpt_correction_T_max 0.7098
_exptl_absorpt_correction_T_min 0.5264
_exptl_absorpt_correction_type multi-scan
_exptl_crystal_colour colourless
_exptl_crystal_density_diffrn 1.958
_exptl_crystal_description column
_exptl_crystal_F_000 2272
_exptl_crystal_size_max 0.20
_exptl_crystal_size_mid 0.12
_exptl_crystal_size_min 0.10
_refine_diff_density_max 1.862
_refine_diff_density_min -3.175
_refine_diff_density_rms 0.129
_refine_ls_extinction_method none
_refine_ls_goodness_of_fit_ref 1.060
_refine_ls_hydrogen_treatment constr
_refine_ls_matrix_type full
_refine_ls_number_parameters 546
_refine_ls_number_reflns 8957
_refine_ls_number_restraints 0
_refine_ls_restrained_S_all 1.060
_refine_ls_R_factor_all 0.0436
_refine_ls_R_factor_gt 0.0370
_refine_ls_shift/su_max 0.002
_refine_ls_shift/su_mean 0.000
_refine_ls_structure_factor_coef Fsqd
_refine_ls_weighting_details 'calc w=1/[\s^2^(Fo^2^)+(0.0163P)^2^+24.2997P] where P=(Fo^2^+2Fc^2^)/3'
_refine_ls_weighting_scheme calc
_refine_ls_wR_factor_gt 0.0804
_refine_ls_wR_factor_ref 0.0850
_reflns_number_gt 7817
_reflns_number_total 8957
_reflns_threshold_expression >2sigma(I)
_cod_data_source_file ja2108036_si_003.cif
_cod_data_source_block Tb-DMBDC
_cod_original_sg_symbol_H-M 'P 1 21/c 1 '
_cod_database_code 4117580

loop_
_symmetry_equiv_pos_as_xyz
'x, y, z'
'-x, y+1/2, -z+1/2'
'-x, -y, -z'
'x, -y-1/2, z-1/2'

loop_
_atom_site_label
_atom_site_type_symbol
_atom_site_fract_x
_atom_site_fract_y
_atom_site_fract_z
_atom_site_U_iso_or_equiv
_atom_site_adp_type
_atom_site_occupancy
_atom_site_symmetry_multiplicity
_atom_site_calc_flag
_atom_site_refinement_flags
Tb1 Tb 0.688728(19) 0.878079(8) 0.769969(9) 0.01756(6) Uani 1 1 d .
Tb2 Tb 0.19800(2) 0.875942(14) 0.765764(12) 0.03624(7) Uani 1 1 d .
C1 C 0.7510(6) 0.8330(2) 0.9111(2) 0.0378(11) Uani 1 1 d .
C2 C 0.7848(6) 0.8034(3) 0.9839(2) 0.0396(12) Uani 1 1 d .
C3 C 0.9231(6) 0.7942(3) 1.0167(3) 0.0512(15) Uani 1 1 d .
H3A H 0.9908 0.8084 0.9947 0.061 Uiso 1 1 calc R
C4 C 0.9637(6) 0.7641(3) 1.0824(3) 0.0506(15) Uani 1 1 d .
C5 C 0.8623(6) 0.7408(2) 1.1144(2) 0.0375(11) Uani 1 1 d .
C6 C 0.7238(6) 0.7509(3) 1.0815(3) 0.0416(12) Uani 1 1 d .
H6A H 0.6558 0.7361 1.1030 0.050 Uiso 1 1 calc R
C7 C 0.6835(6) 0.7828(3) 1.0169(3) 0.0434(12) Uani 1 1 d .
C8 C 0.8948(6) 0.7020(2) 1.1814(2) 0.0357(11) Uani 1 1 d .
C9 C 0.4488(10) 0.7615(7) 1.0010(9) 0.204(10) Uani 1 1 d .
H9A H 0.3603 0.7746 0.9719 0.307 Uiso 1 1 calc R
H9B H 0.4514 0.7694 1.0498 0.307 Uiso 1 1 calc R
H9C H 0.4621 0.7166 0.9943 0.307 Uiso 1 1 calc R
C10 C 1.1963(8) 0.7889(5) 1.0919(4) 0.085(3) Uani 1 1 d .
H10A H 1.2876 0.7775 1.1191 0.128 Uiso 1 1 calc R
H10B H 1.1810 0.8338 1.0976 0.128 Uiso 1 1 calc R
H10C H 1.1888 0.7798 1.0428 0.128 Uiso 1 1 calc R
C11 C 0.4364(5) 0.9927(2) 0.7693(2) 0.0338(10) Uani 1 1 d .
C12 C 0.4657(5) 1.0632(2) 0.7647(3) 0.0413(13) Uani 1 1 d .
C13 C 0.5928(6) 1.0795(2) 0.7507(3) 0.0462(14) Uani 1 1 d .
H13A H 0.6557 1.0472 0.7480 0.055 Uiso 1 1 calc R
C14 C 0.6284(6) 1.1422(3) 0.7408(4) 0.0526(16) Uani 1 1 d .
C15 C 0.5348(6) 1.1921(3) 0.7453(4) 0.0550(18) Uani 1 1 d .
C16 C 0.4108(7) 1.1757(3) 0.7599(4) 0.061(2) Uani 1 1 d .
H16A H 0.3486 1.2083 0.7633 0.073 Uiso 1 1 calc R
C17 C 0.3735(6) 1.1130(3) 0.7700(4) 0.0535(16) Uani 1 1 d .
C18 C 0.5604(8) 1.2621(3) 0.7367(3) 0.061(2) Uani 1 1 d .
C19 C 0.8615(7) 1.1127(4) 0.7414(5) 0.075(2) Uani 1 1 d .
H19A H 0.9410 1.1293 0.7274 0.112 Uiso 1 1 calc R
H19B H 0.8321 1.0734 0.7166 0.112 Uiso 1 1 calc R
H19C H 0.8858 1.1048 0.7914 0.112 Uiso 1 1 calc R
C20 C 0.2387(10) 1.0801(4) 0.8501(5) 0.089(3) Uani 1 1 d .
H20A H 0.1436 1.0755 0.8525 0.134 Uiso 1 1 calc R
H20B H 0.2852 1.1100 0.8855 0.134 Uiso 1 1 calc R
H20C H 0.2846 1.0394 0.8583 0.134 Uiso 1 1 calc R
C21 C 0.3669(6) 0.9518(4) 1.0395(3) 0.066(2) Uani 1 1 d .
H21A H 0.4441 0.9310 1.0272 0.098 Uiso 1 1 calc R
H21B H 0.3508 0.9325 1.0814 0.098 Uiso 1 1 calc R
H21C H 0.3877 0.9964 1.0481 0.098 Uiso 1 1 calc R
C22 C 0.1248(5) 0.9723(3) 0.9914(2) 0.0389(12) Uani 1 1 d .
C23 C 0.0042(5) 0.9709(3) 0.9353(2) 0.0370(12) Uani 1 1 d .
C24 C -0.1182(5) 0.9989(3) 0.9450(2) 0.0387(12) Uani 1 1 d .
C25 C -0.0041(5) 0.9415(3) 0.8636(2) 0.0400(13) Uani 1 1 d .
C26 C 0.5968(5) 0.9289(2) 0.6313(2) 0.0267(9) Uani 1 1 d .
C27 C 0.5427(5) 0.9639(2) 0.5625(2) 0.0273(9) Uani 1 1 d .
C28 C 0.6180(5) 1.0170(2) 0.5506(2) 0.0313(10) Uani 1 1 d .
C29 C 0.4221(5) 0.9464(2) 0.5110(2) 0.0319(10) Uani 1 1 d .
C30 C 0.2264(8) 0.8774(4) 0.4688(4) 0.090(3) Uani 1 1 d .
H30A H 0.1859 0.8392 0.4825 0.135 Uiso 1 1 calc R
H30B H 0.2501 0.8702 0.4246 0.135 Uiso 1 1 calc R
H30C H 0.1607 0.9119 0.4636 0.135 Uiso 1 1 calc R
C31 C 0.8955(18) 0.9045(8) 0.5205(8) 0.186(8) Uani 1 1 d .
H31A H 0.9731 0.9333 0.5265 0.279 Uiso 1 1 calc R
H31B H 0.9289 0.8613 0.5270 0.279 Uiso 1 1 calc R
H31C H 0.8436 0.9143 0.5547 0.279 Uiso 1 1 calc R
C32 C 0.6855(17) 0.8719(8) 0.4306(7) 0.150(6) Uani 1 1 d .
H32A H 0.6362 0.8805 0.3826 0.224 Uiso 1 1 calc R
H32B H 0.6258 0.8806 0.4615 0.224 Uiso 1 1 calc R
H32C H 0.7135 0.8278 0.4351 0.224 Uiso 1 1 calc R
C33 C 0.829(2) 0.9507(7) 0.4024(9) 0.191(10) Uani 1 1 d .
H33A H 0.7779 0.9456 0.3559 0.230 Uiso 1 1 calc R
O1 O 0.8225(5) 0.8147(2) 0.86935(19) 0.0573(12) Uani 1 1 d .
O2 O 0.6587(4) 0.87465(16) 0.89368(16) 0.0354(7) Uani 1 1 d .
O3 O 1.0133(5) 0.6804(2) 1.2031(2) 0.0670(14) Uani 1 1 d .
O4 O 0.7983(4) 0.69285(18) 1.21140(19) 0.0454(9) Uani 1 1 d .
O5 O 1.1008(6) 0.7550(3) 1.1143(3) 0.106(3) Uani 1 1 d .
O6 O 0.5475(5) 0.7938(3) 0.9835(3) 0.0746(16) Uani 1 1 d .
O7 O 0.3140(4) 0.97412(19) 0.7584(2) 0.0531(11) Uani 1 1 d .
O8 O 0.5407(4) 0.95717(17) 0.7821(2) 0.0422(9) Uani 1 1 d .
O9 O 0.4639(6) 1.2987(2) 0.7309(3) 0.0774(17) Uani 1 1 d .
O10 O 0.6799(6) 1.2817(2) 0.7371(5) 0.122(3) Uani 1 1 d .
O11 O 0.7514(5) 1.15785(19) 0.7247(3) 0.0731(16) Uani 1 1 d .
O12 O 0.2429(5) 1.1034(3) 0.7814(3) 0.0752(16) Uani 1 1 d .
O13 O -0.1214(3) 0.94088(19) 0.81980(16) 0.0365(8) Uani 1 1 d .
O14 O 0.1033(4) 0.9203(3) 0.8509(2) 0.0788(19) Uani 1 1 d .
O15 O 0.2459(4) 0.9452(2) 0.98300(19) 0.0533(11) Uani 1 1 d .
O16 O 0.7131(3) 0.94596(16) 0.67078(16) 0.0323(7) Uani 1 1 d .
O17 O 0.5271(3) 0.88534(17) 0.65097(17) 0.0368(8) Uani 1 1 d .
O18 O 0.3493(4) 0.8935(2) 0.5218(2) 0.0546(12) Uani 1 1 d .
O19' O 0.1195(12) 0.8046(6) 0.8544(6) 0.033(2) Uiso 0.33 1 d P
O19" O 0.1688(15) 0.7686(7) 0.8305(8) 0.040(3) Uiso 0.33 1 d P
O19 O 0.140(3) 0.7780(16) 0.8421(18) 0.125(13) Uiso 0.33 1 d P
O20 O 0.0291(4) 0.9536(2) 0.7008(2) 0.0506(10) Uani 1 1 d .
O21 O 0.2446(4) 0.87660(19) 0.6514(2) 0.0443(9) Uani 1 1 d .
O22 O 0.3709(4) 0.8846(3) 0.8762(2) 0.0685(15) Uani 1 1 d .
O23 O 0.907(2) 0.9900(8) 0.4139(8) 0.311(12) Uani 1 1 d .
O24 O 0.9359(12) 0.6976(6) 0.8506(7) 0.196(5) Uani 1 1 d .
N1 N 0.8056(12) 0.9118(5) 0.4493(6) 0.119(3) Uani 1 1 d .

loop_
_atom_site_aniso_label
_atom_site_aniso_U_11
_atom_site_aniso_U_22
_atom_site_aniso_U_33
_atom_site_aniso_U_23
_atom_site_aniso_U_13
_atom_site_aniso_U_12
Tb1 0.02149(10) 0.01619(9) 0.01378(9) 0.00196(6) 0.00200(7) 0.00062(7)
Tb2 0.01742(10) 0.06467(17) 0.02741(12) 0.01009(10) 0.00701(8) 0.00054(10)
C1 0.054(3) 0.036(3) 0.020(2) 0.0096(18) 0.004(2) 0.005(2)
C2 0.053(3) 0.039(3) 0.023(2) 0.0134(19) 0.003(2) 0.004(2)
C3 0.052(3) 0.063(4) 0.035(3) 0.029(3) 0.004(2) -0.008(3)
C4 0.048(3) 0.061(4) 0.033(3) 0.026(3) -0.008(2) -0.013(3)
C5 0.053(3) 0.032(2) 0.022(2) 0.0098(18) 0.000(2) -0.006(2)
C6 0.052(3) 0.044(3) 0.028(2) 0.014(2) 0.007(2) 0.000(2)
C7 0.050(3) 0.046(3) 0.029(2) 0.016(2) 0.002(2) 0.005(2)
C8 0.056(3) 0.025(2) 0.021(2) 0.0078(17) 0.001(2) -0.004(2)
C9 0.046(5) 0.238(16) 0.33(2) 0.219(17) 0.045(9) 0.024(7)
C10 0.057(5) 0.121(8) 0.071(5) 0.031(5) 0.003(4) -0.002(5)
C11 0.031(2) 0.037(3) 0.030(2) -0.0101(19) -0.0002(19) 0.0093(19)
C12 0.030(2) 0.033(3) 0.052(3) -0.016(2) -0.007(2) 0.012(2)
C13 0.032(3) 0.028(2) 0.071(4) -0.012(2) -0.001(3) 0.012(2)
C14 0.034(3) 0.026(2) 0.086(5) -0.013(3) -0.007(3) 0.009(2)
C15 0.042(3) 0.029(3) 0.075(4) -0.021(3) -0.022(3) 0.017(2)
C16 0.047(3) 0.041(3) 0.077(4) -0.028(3) -0.017(3) 0.029(3)
C17 0.034(3) 0.045(3) 0.072(4) -0.023(3) -0.006(3) 0.017(2)
C18 0.079(5) 0.025(3) 0.054(4) -0.016(2) -0.031(3) 0.020(3)
C19 0.047(4) 0.056(4) 0.123(7) 0.018(4) 0.023(4) 0.015(3)
C20 0.082(6) 0.085(6) 0.108(7) -0.040(5) 0.035(5) 0.007(5)
C21 0.028(3) 0.114(6) 0.046(3) -0.024(4) -0.006(2) 0.006(3)
C22 0.021(2) 0.073(4) 0.021(2) -0.007(2) 0.0021(17) -0.008(2)
C23 0.022(2) 0.071(4) 0.018(2) -0.004(2) 0.0037(17) -0.012(2)
C24 0.022(2) 0.071(4) 0.021(2) -0.007(2) 0.0016(17) -0.010(2)
C25 0.020(2) 0.080(4) 0.019(2) -0.004(2) 0.0021(17) -0.013(2)
C26 0.029(2) 0.035(2) 0.0157(18) 0.0063(16) 0.0029(16) 0.0021(18)
C27 0.028(2) 0.035(2) 0.0173(18) 0.0072(16) 0.0024(16) 0.0017(18)
C28 0.029(2) 0.039(2) 0.022(2) 0.0077(18) -0.0005(17) -0.0040(19)
C29 0.032(2) 0.039(2) 0.023(2) 0.0093(18) 0.0022(18) -0.0058(19)
C30 0.074(5) 0.094(6) 0.073(5) 0.044(4) -0.036(4) -0.054(5)
C31 0.228(19) 0.209(17) 0.135(12) 0.097(12) 0.072(13) 0.066(15)
C32 0.175(15) 0.171(15) 0.114(10) 0.016(10) 0.056(11) 0.038(12)
C33 0.31(2) 0.086(9) 0.131(12) 0.058(9) -0.044(13) -0.060(12)
O1 0.085(3) 0.060(3) 0.0261(18) 0.0185(17) 0.0120(19) 0.042(2)
O2 0.0421(19) 0.0403(19) 0.0229(15) 0.0116(13) 0.0060(14) 0.0070(15)
O3 0.072(3) 0.078(3) 0.054(3) 0.043(2) 0.022(2) 0.033(3)
O4 0.057(2) 0.046(2) 0.0306(18) 0.0174(16) 0.0042(17) -0.0130(18)
O5 0.059(3) 0.143(5) 0.093(4) 0.092(4) -0.024(3) -0.032(3)
O6 0.049(3) 0.103(4) 0.066(3) 0.055(3) 0.002(2) 0.005(3)
O7 0.032(2) 0.041(2) 0.076(3) -0.016(2) -0.0052(19) 0.0004(16)
O8 0.043(2) 0.0381(19) 0.048(2) 0.0107(16) 0.0167(17) 0.0204(16)
O9 0.120(5) 0.055(3) 0.058(3) 0.008(2) 0.025(3) 0.062(3)
O10 0.073(4) 0.024(2) 0.223(8) -0.008(3) -0.052(4) 0.002(2)
O11 0.049(3) 0.024(2) 0.142(5) 0.007(2) 0.015(3) 0.0083(18)
O12 0.038(2) 0.079(3) 0.103(4) -0.022(3) 0.008(3) 0.025(2)
O13 0.0250(16) 0.061(2) 0.0200(15) -0.0083(15) -0.0003(12) -0.0095(15)
O14 0.0217(18) 0.189(6) 0.0242(18) -0.023(3) 0.0029(15) 0.006(3)
O15 0.0248(18) 0.101(3) 0.0300(18) -0.020(2) -0.0018(14) 0.002(2)
O16 0.0277(16) 0.0435(19) 0.0218(15) 0.0121(13) -0.0013(12) -0.0080(14)
O17 0.0322(17) 0.047(2) 0.0243(15) 0.0140(14) -0.0052(13) -0.0121(15)
O18 0.050(2) 0.060(3) 0.041(2) 0.0251(19) -0.0139(18) -0.027(2)
O20 0.033(2) 0.069(3) 0.052(2) 0.014(2) 0.0146(17) 0.0094(19)
O21 0.038(2) 0.059(2) 0.042(2) -0.0083(17) 0.0214(16) -0.0033(17)
O22 0.0266(19) 0.142(5) 0.034(2) 0.018(2) 0.0024(16) -0.001(2)
O23 0.53(3) 0.193(15) 0.186(13) 0.094(12) 0.041(16) -0.114(18)
O24 0.162(9) 0.183(10) 0.263(14) 0.030(10) 0.091(9) 0.067(8)
N1 0.125(8) 0.112(8) 0.125(8) 0.045(6) 0.038(7) 0.020(6)

loop_
_atom_type_symbol
_atom_type_description
_atom_type_scat_dispersion_real
_atom_type_scat_dispersion_imag
_atom_type_scat_source
C C 0.0033 0.0016 'International Tables Vol C Tables 4.2.6.8 and 6.1.1.4'
H H 0.0000 0.0000 'International Tables Vol C Tables 4.2.6.8 and 6.1.1.4'
N N 0.0061 0.0033 'International Tables Vol C Tables 4.2.6.8 and 6.1.1.4'
O O 0.0106 0.0060 'International Tables Vol C Tables 4.2.6.8 and 6.1.1.4'
Tb Tb -0.1723 4.1537 'International Tables Vol C Tables 4.2.6.8 and 6.1.1.4'

loop_
_geom_angle_atom_site_label_1
_geom_angle_atom_site_label_2
_geom_angle_atom_site_label_3
_geom_angle
_geom_angle_site_symmetry_1
_geom_angle_site_symmetry_3
O9 Tb1 O8 95.0(2) 2_646 .
O9 Tb1 O4 85.41(19) 2_646 4_575
O8 Tb1 O4 157.06(13) . 4_575
O9 Tb1 O13 154.68(16) 2_646 1_655
O8 Tb1 O13 91.33(14) . 1_655
O4 Tb1 O13 98.04(14) 4_575 1_655
O9 Tb1 O1 80.7(2) 2_646 .
O8 Tb1 O1 123.39(13) . .
O4 Tb1 O1 79.37(13) 4_575 .
O13 Tb1 O1 75.36(16) 1_655 .
O9 Tb1 O16 128.16(15) 2_646 .
O8 Tb1 O16 81.57(12) . .
O4 Tb1 O16 80.23(13) 4_575 .
O13 Tb1 O16 77.02(11) 1_655 .
O1 Tb1 O16 142.72(14) . .
O9 Tb1 O17 76.07(15) 2_646 .
O8 Tb1 O17 76.55(14) . .
O4 Tb1 O17 81.33(13) 4_575 .
O13 Tb1 O17 129.24(12) 1_655 .
O1 Tb1 O17 150.80(14) . .
O16 Tb1 O17 52.68(10) . .
O9 Tb1 O2 75.26(15) 2_646 .
O8 Tb1 O2 71.65(12) . .
O4 Tb1 O2 130.03(13) 4_575 .
O13 Tb1 O2 83.60(12) 1_655 .
O1 Tb1 O2 52.53(12) . .
O16 Tb1 O2 146.42(12) . .
O17 Tb1 O2 134.52(12) . .
O9 Tb1 C1 75.28(17) 2_646 .
O8 Tb1 C1 97.61(14) . .
O4 Tb1 C1 104.63(15) 4_575 .
O13 Tb1 C1 79.59(14) 1_655 .
O1 Tb1 C1 26.44(14) . .
O16 Tb1 C1 156.56(14) . .
O17 Tb1 C1 150.11(14) . .
O2 Tb1 C1 26.15(13) . .
O9 Tb1 C26 102.26(16) 2_646 .
O8 Tb1 C26 76.26(13) . .
O4 Tb1 C26 81.23(13) 4_575 .
O13 Tb1 C26 103.06(13) 1_655 .
O1 Tb1 C26 160.08(13) . .
O16 Tb1 C26 26.48(12) . .
O17 Tb1 C26 26.28(12) . .
O2 Tb1 C26 147.38(12) . .
C1 Tb1 C26 173.29(15) . .
O3 Tb2 O14 100.37(16) 4_475 .
O3 Tb2 O10 84.41(19) 4_475 2_646
O14 Tb2 O10 132.0(3) . 2_646
O3 Tb2 O7 139.14(18) 4_475 .
O14 Tb2 O7 89.2(2) . .
O10 Tb2 O7 117.95(19) 2_646 .
O3 Tb2 O21 79.37(15) 4_475 .
O14 Tb2 O21 151.87(18) . .
O10 Tb2 O21 76.1(2) 2_646 .
O7 Tb2 O21 74.36(15) . .
O3 Tb2 O22 145.54(19) 4_475 .
O14 Tb2 O22 69.49(15) . .
O10 Tb2 O22 79.9(2) 2_646 .
O7 Tb2 O22 74.96(17) . .
O21 Tb2 O22 125.27(14) . .
O3 Tb2 O20 72.95(18) 4_475 .
O14 Tb2 O20 75.99(16) . .
O10 Tb2 O20 147.6(2) 2_646 .
O7 Tb2 O20 71.07(14) . .
O21 Tb2 O20 77.13(13) . .
O22 Tb2 O20 131.21(18) . .
O3 Tb2 O19' 73.8(3) 4_475 .
O14 Tb2 O19' 59.8(3) . .
O10 Tb2 O19' 76.6(4) 2_646 .
O7 Tb2 O19' 141.3(3) . .
O21 Tb2 O19' 143.1(3) . .
O22 Tb2 O19' 72.8(3) . .
O20 Tb2 O19' 117.1(3) . .
O3 Tb2 O19" 69.2(3) 4_475 .
O14 Tb2 O19" 83.3(4) . .
O10 Tb2 O19" 53.6(4) 2_646 .
O7 Tb2 O19" 151.7(3) . .
O21 Tb2 O19" 121.6(3) . .
O22 Tb2 O19" 76.8(3) . .
O20 Tb2 O19" 132.3(3) . .
O19' Tb2 O19" 23.7(5) . .
O3 Tb2 O19 69.3(8) 4_475 .
O14 Tb2 O19 73.9(7) . .
O10 Tb2 O19 63.2(7) 2_646 .
O7 Tb2 O19 150.3(7) . .
O21 Tb2 O19 130.0(7) . .
O22 Tb2 O19 76.2(7) . .
O20 Tb2 O19 125.6(7) . .
O19' Tb2 O19 14.2(7) . .
O19" Tb2 O19 9.7(8) . .
O2 C1 O1 121.8(4) . .
O2 C1 C2 121.3(5) . .
O1 C1 C2 116.9(5) . .
O2 C1 Tb1 62.2(2) . .
O1 C1 Tb1 59.8(2) . .
C2 C1 Tb1 175.2(4) . .
C3 C2 C7 119.4(4) . .
C3 C2 C1 117.4(5) . .
C7 C2 C1 123.2(5) . .
C2 C3 C4 121.3(5) . .
O5 C4 C3 120.8(6) . .
O5 C4 C5 119.6(5) . .
C3 C4 C5 119.5(5) . .
C6 C5 C4 118.8(4) . .
C6 C5 C8 117.5(5) . .
C4 C5 C8 123.6(5) . .
C5 C6 C7 121.6(5) . .
O6 C7 C2 117.8(4) . .
O6 C7 C6 122.8(5) . .
C2 C7 C6 119.3(5) . .
O3 C8 O4 123.9(4) . .
O3 C8 C5 118.5(5) . .
O4 C8 C5 117.6(5) . .
O7 C11 O8 125.1(5) . .
O7 C11 C12 119.3(4) . .
O8 C11 C12 115.6(5) . .
C13 C12 C17 117.9(5) . .
C13 C12 C11 116.5(4) . .
C17 C12 C11 125.5(5) . .
C14 C13 C12 122.2(5) . .
O11 C14 C13 122.0(5) . .
O11 C14 C15 118.2(5) . .
C13 C14 C15 119.8(6) . .
C16 C15 C14 117.7(6) . .
C16 C15 C18 116.8(5) . .
C14 C15 C18 125.5(7) . .
C15 C16 C17 123.2(5) . .
O12 C17 C16 116.9(5) . .
O12 C17 C12 123.8(6) . .
C16 C17 C12 119.2(6) . .
O9 C18 O10 121.4(6) . .
O9 C18 C15 118.4(7) . .
O10 C18 C15 120.2(5) . .
O15 C22 C24 121.2(4) . 3_577
O15 C22 C23 119.9(4) . .
C24 C22 C23 118.8(5) 3_577 .
C24 C23 C22 119.0(4) . .
C24 C23 C25 116.3(4) . .
C22 C23 C25 124.7(5) . .
C22 C24 C23 122.2(4) 3_577 .
O14 C25 O13 123.8(5) . .
O14 C25 C23 118.7(4) . .
O13 C25 C23 117.5(4) . .
O17 C26 O16 120.2(4) . .
O17 C26 C27 121.4(4) . .
O16 C26 C27 118.4(4) . .
O17 C26 Tb1 60.7(2) . .
O16 C26 Tb1 59.8(2) . .
C27 C26 Tb1 172.2(3) . .
C28 C27 C29 119.0(4) . .
C28 C27 C26 116.7(4) . .
C29 C27 C26 124.3(4) . .
C27 C28 C29 122.1(4) . 3_676
O18 C29 C28 121.8(4) . 3_676
O18 C29 C27 119.3(4) . .
C28 C29 C27 118.9(4) 3_676 .
O23 C33 N1 124.1(17) . .
C1 O1 Tb1 93.8(3) . .
C1 O2 Tb1 91.6(3) . .
C8 O3 Tb2 162.0(4) . 4_676
C8 O4 Tb1 147.0(4) . 4_576
C10 O5 C4 118.9(5) . .
C9 O6 C7 120.3(6) . .
C11 O7 Tb2 136.7(4) . .
C11 O8 Tb1 160.3(4) . .
C18 O9 Tb1 170.4(5) . 2_656
C18 O10 Tb2 140.9(4) . 2_656
C14 O11 C19 117.8(5) . .
C17 O12 C20 116.3(6) . .
C25 O13 Tb1 144.3(4) . 1_455
C25 O14 Tb2 144.9(3) . .
C22 O15 C21 117.5(4) . .
C26 O16 Tb1 93.7(2) . .
C26 O17 Tb1 93.0(2) . .
C29 O18 C30 117.9(4) . .
O19 O19' O19" 13(4) . .
O19 O19' Tb2 94(3) . .
O19" O19' Tb2 82.3(9) . .
O19' O19" Tb2 74.0(9) . .
O19' O19 Tb2 71(3) . .
C33 N1 C32 118.2(13) . .
C33 N1 C31 124.4(14) . .
C32 N1 C31 117.3(11) . .

loop_
_geom_bond_atom_site_label_1
_geom_bond_atom_site_label_2
_geom_bond_distance
_geom_bond_site_symmetry_2
Tb1 O9 2.242(4) 2_646
Tb1 O8 2.260(3) .
Tb1 O4 2.300(3) 4_575
Tb1 O13 2.303(3) 1_655
Tb1 O1 2.450(3) .
Tb1 O16 2.458(3) .
Tb1 O17 2.479(3) .
Tb1 O2 2.505(3) .
Tb1 C1 2.830(4) .
Tb1 C26 2.839(4) .
Tb2 O3 2.264(4) 4_475
Tb2 O14 2.295(4) .
Tb2 O10 2.318(6) 2_646
Tb2 O7 2.372(4) .
Tb2 O21 2.388(4) .
Tb2 O22 2.407(4) .
Tb2 O20 2.448(4) .
Tb2 O19' 2.545(11) .
Tb2 O19" 2.625(14) .
Tb2 O19 2.68(3) .
C1 O2 1.247(6) .
C1 O1 1.263(7) .
C1 C2 1.509(6) .
C2 C3 1.376(8) .
C2 C7 1.388(8) .
C3 C4 1.395(7) .
C4 O5 1.361(8) .
C4 C5 1.395(8) .
C5 C6 1.380(8) .
C5 C8 1.503(6) .
C6 C7 1.394(6) .
C7 O6 1.365(7) .
C8 O3 1.232(7) .
C8 O4 1.252(7) .
C9 O6 1.302(10) .
C10 O5 1.340(9) .
C11 O7 1.241(6) .
C11 O8 1.247(6) .
C11 C12 1.507(7) .
C12 C13 1.396(8) .
C12 C17 1.405(7) .
C13 C14 1.382(8) .
C14 O11 1.371(8) .
C14 C15 1.412(7) .
C15 C16 1.373(10) .
C15 C18 1.500(8) .
C16 C17 1.389(9) .
C17 O12 1.381(8) .
C18 O9 1.207(7) .
C18 O10 1.251(10) .
C19 O11 1.418(7) .
C20 O12 1.436(11) .
C21 O15 1.422(6) .
C22 O15 1.372(6) .
C22 C24 1.395(7) 3_577
C22 C23 1.408(6) .
C23 C24 1.400(7) .
C23 C25 1.511(6) .
C24 C22 1.395(7) 3_577
C25 O14 1.233(6) .
C25 O13 1.262(5) .
C26 O17 1.258(5) .
C26 O16 1.268(5) .
C26 C27 1.506(5) .
C27 C28 1.389(6) .
C27 C29 1.407(6) .
C28 C29 1.396(6) 3_676
C29 O18 1.363(6) .
C29 C28 1.396(6) 3_676
C30 O18 1.430(7) .
C31 N1 1.461(17) .
C32 N1 1.424(17) .
C33 O23 1.11(2) .
C33 N1 1.289(16) .
O3 Tb2 2.264(4) 4_676
O4 Tb1 2.300(3) 4_576
O9 Tb1 2.242(4) 2_656
O10 Tb2 2.318(6) 2_656
O13 Tb1 2.303(3) 1_455
O19' O19 0.66(3) .
O19' O19" 1.06(2) .
